data_7704422
loop_
_publ_author_name
'Bhanja, Avik'
'Moreno-Pineda, Eufemio'
'Herchel, Radovan'
'Wernsdorfer, Wolfgang'
'Ray, Debashis'

_publ_section_title
;
 Self-assembled octanuclear [Ni<sub>5</sub>Ln<sub>3</sub>] (Ln = Dy, Tb
 and Ho) complexes: synthesis, coordination induced ligand hydrolysis,
 structure and magnetism.
;
_journal_issue 23
_journal_name_full 'Dalton transactions (Cambridge, England : 2003)'
_journal_page_first 7968
_journal_page_last 7976
_journal_paper_doi 10.1039/d0dt01675f
_journal_volume 49
_journal_year 2020
_chemical_formula_moiety 'C80 H94 Ho3 N4 Ni5 O36, 7(H2O), NO3'
_chemical_formula_sum 'C80 H108 Ho3 N5 Ni5 O46'
_chemical_formula_weight 2663.98
_space_group_crystal_system monoclinic
_space_group_IT_number 15
_space_group_name_Hall '-C 2yc'
_space_group_name_H-M_alt 'C 1 2/c 1'
_atom_sites_solution_hydrogens mixed
_audit_creation_date 2020-05-04
_audit_creation_method
;
Olex2 1.3-alpha
(compiled Nov 21 2019 18:26:39 for OlexSys, GUI svn.r6003)
;
_audit_update_record
;
2020-05-08 deposited with the CCDC.	2020-05-15 downloaded from the CCDC.
;
_cell_angle_alpha 90
_cell_angle_beta 96.081(17)
_cell_angle_gamma 90
_cell_formula_units_Z 4
_cell_length_a 22.15(3)
_cell_length_b 23.57(4)
_cell_length_c 20.37(3)
_cell_measurement_reflns_used 8079
_cell_measurement_temperature 114(2)
_cell_measurement_theta_max 20.547
_cell_measurement_theta_min 2.454
_cell_volume 10575(3)
_computing_cell_refinement 'SAINT V8.38A (?, 2016)'
_computing_data_collection SMART
_computing_data_reduction 'SAINT V8.38A (?, 2016)'
_computing_molecular_graphics 'Olex2 1.3-alpha (Dolomanov et al., 2009)'
_computing_publication_material 'Olex2 1.3-alpha (Dolomanov et al., 2009)'
_computing_structure_refinement 'XL  (Sheldrick, 2008)'
_computing_structure_solution 'SHELXT 2014/5 (Sheldrick, 2014)'
_diffrn_ambient_temperature 114.51
_diffrn_measured_fraction_theta_full 0.999
_diffrn_measured_fraction_theta_max 0.973
_diffrn_measurement_device_type 'Bruker SMART APEX-II'
_diffrn_measurement_method 'CCD area detector, \w-scans'
_diffrn_radiation_type MoK\a
_diffrn_radiation_wavelength 0.71073
_diffrn_reflns_av_R_equivalents 0.1000
_diffrn_reflns_av_unetI/netI 0.0744
_diffrn_reflns_Laue_measured_fraction_full 0.999
_diffrn_reflns_Laue_measured_fraction_max 0.973
_diffrn_reflns_limit_h_max 27
_diffrn_reflns_limit_h_min -27
_diffrn_reflns_limit_k_max 29
_diffrn_reflns_limit_k_min -29
_diffrn_reflns_limit_l_max 24
_diffrn_reflns_limit_l_min -23
_diffrn_reflns_number 67620
_diffrn_reflns_point_group_measured_fraction_full 0.999
_diffrn_reflns_point_group_measured_fraction_max 0.973
_diffrn_reflns_theta_full 25.242
_diffrn_reflns_theta_max 26.654
_diffrn_reflns_theta_min 1.676
_exptl_absorpt_coefficient_mu 3.175
_exptl_absorpt_correction_T_max 0.7454
_exptl_absorpt_correction_T_min 0.5807
_exptl_absorpt_correction_type multi-scan
_exptl_absorpt_process_details
;
SADABS-2016/2 (Bruker,2016/2) was used for absorption correction.
wR2(int) was 0.1297 before and 0.0749 after correction.
The Ratio of minimum to maximum transmission is 0.7790.
The \l/2 correction factor is Not present.
;
_exptl_crystal_colour 'pale green'
_exptl_crystal_density_diffrn 1.670
_exptl_crystal_description needle
_exptl_crystal_F_000 5304
_exptl_crystal_size_max 0.26
_exptl_crystal_size_mid 0.16
_exptl_crystal_size_min 0.11
_exptl_transmission_factor_max 0.745
_exptl_transmission_factor_min 0.581
_refine_diff_density_max 1.199
_refine_diff_density_min -0.885
_refine_diff_density_rms 0.137
_refine_ls_extinction_method none
_refine_ls_goodness_of_fit_ref 0.986
_refine_ls_hydrogen_treatment mixed
_refine_ls_matrix_type full
_refine_ls_number_parameters 703
_refine_ls_number_reflns 10842
_refine_ls_number_restraints 107
_refine_ls_restrained_S_all 0.984
_refine_ls_R_factor_all 0.0623
_refine_ls_R_factor_gt 0.0410
_refine_ls_shift/su_max 0.004
_refine_ls_shift/su_mean 0.000
_refine_ls_structure_factor_coef Fsqd
_refine_ls_weighting_details 'w=1/[\s^2^(Fo^2^)+(0.0386P)^2^] where P=(Fo^2^+2Fc^2^)/3'
_refine_ls_weighting_scheme calc
_refine_ls_wR_factor_gt 0.0856
_refine_ls_wR_factor_ref 0.0920
_reflns_Friedel_coverage 0.000
_reflns_number_gt 8078
_reflns_number_total 10842
_reflns_threshold_expression 'I > 2\s(I)'
_cod_data_source_file d0dt01675f2.cif
_cod_data_source_block Complex3
_cod_depositor_comments 'Adding full bibliography for 7704420--7704422.cif.'
_cod_original_cell_volume 10574(27)
_cod_original_sg_symbol_H-M 'C 2/c'
_cod_database_code 7704422
_shelx_shelxl_version_number 2018/3
_shelx_space_group_comment
;
The symmetry employed for this shelxl refinement is uniquely defined
by the following loop, which should always be used as a source of
symmetry information in preference to the above space-group names.
They are only intended as comments.
;
_olex2_refinement_description
;
1. Fixed Uiso
 At 1.2 times of:
  All C(H) groups, All C(H,H) groups
 At 1.5 times of:
  All C(H,H,H) groups, All N(H) groups, All O(H) groups, All O(H,H) groups
2. Restrained distances
 C22-C21 = C22-C21A = C21A-C20A = C21-C20 = C20A-C19A = C20-C19 = C19A-C18 =
 C19-C18 = C23-C18
 1.39 with sigma of 0.02
 O17-H17B = O17-H17A
 0.85 with sigma of 0.02
 O18-H18B = O18-H18A
 0.85 with sigma of 0.02
 O3N-N1N = O4N-N1N = O2N-N1N
 1.24 with sigma of 0.02
 O12-H12
 0.85 with sigma of 0.02
 O15-H15
 0.85 with sigma of 0.02
 O14-H14
 0.85 with sigma of 0.02
 O13-H13
 0.85 with sigma of 0.02
 O3N-N1N = O2N-N1N = O4N-N1N
 1.24 with sigma of 0.02
3. Uiso/Uaniso restraints and constraints
C19 \\sim C20 \\sim C21 \\sim C19A \\sim C20A \\sim C21A: within 1.7A with
sigma of 0.01 and sigma for terminal atoms of 0.02 within 1.7A
O2N \\sim O3N \\sim O4N \\sim N1N: within 1.7A with sigma of 0.01 and sigma for
terminal atoms of 0.02 within 1.7A
4. Others
 Fixed Sof: C19(0.5) H19(0.5) C20(0.5) H20(0.5) C21(0.5) H21(0.5) C19A(0.5)
 H19A(0.5) C20A(0.5) H20A(0.5) C21A(0.5) H21A(0.5) O2N(0.5) O3N(0.5) O4N(0.5)
 N1N(0.5) O6W(0.5)
5.a Free rotating group:
 O2W(H2WA,H2WB), O1W(H1WA,H1WB)
5.b Rotating group:
 O16(H16A,H16B)
5.c Secondary CH2 refined with riding coordinates:
 C9(H9A,H9B), C25(H25A,H25B)
5.d Aromatic/amide H refined with riding coordinates:
 C3(H3), C4(H4), C5(H5), C8(H8), C11(H11), C12(H12A), C13(H13A), C24(H24),
 C27(H27), C28(H28), C29(H29), C35(H35), C36(H36), C37(H37), C40(H40), C19(H19),
  C20(H20), C21(H21), C19A(H19A), C20A(H20A), C21A(H21A)
5.e Idealised Me refined as rotating group:
 C1(H1A,H1B,H1C), C16(H16C,H16D,H16E), C17(H17C,H17D,H17E), C32(H32A,H32B,
 H32C), C33(H33A,H33B,H33C)
;
_platon_squeeze_void_probe_radius 1.20
_olex2_submission_special_instructions 'No special instructions were received'

loop_
_space_group_symop_operation_xyz
'x, y, z'
'-x, y, -z+1/2'
'x+1/2, y+1/2, z'
'-x+1/2, y+1/2, -z+1/2'
'-x, -y, -z'
'x, -y, z-1/2'
'-x+1/2, -y+1/2, -z'
'x+1/2, -y+1/2, z-1/2'

loop_
_atom_site_label
_atom_site_type_symbol
_atom_site_fract_x
_atom_site_fract_y
_atom_site_fract_z
_atom_site_U_iso_or_equiv
_atom_site_adp_type
_atom_site_occupancy
_atom_site_site_symmetry_order
_atom_site_calc_flag
_atom_site_refinement_flags_posn
_atom_site_refinement_flags_adp
_atom_site_refinement_flags_occupancy
_atom_site_disorder_assembly
_atom_site_disorder_group
Ho1 Ho 0.13703(2) 0.41860(2) 0.28212(2) 0.01895(7) Uani 1 1 d . . . . .
Ho2 Ho 0.000000 0.51164(2) 0.250000 0.01814(9) Uani 1 2 d S T P . .
Ni1 Ni 0.14418(3) 0.55072(3) 0.21248(3) 0.02258(16) Uani 1 1 d . . . . .
Ni2 Ni 0.10992(3) 0.27552(3) 0.26451(3) 0.02065(16) Uani 1 1 d . . . . .
Ni3 Ni 0.000000 0.36057(4) 0.250000 0.0179(2) Uani 1 2 d S T P . .
O1 O 0.31867(17) 0.46364(16) 0.1695(2) 0.0377(10) Uani 1 1 d . . . . .
O2 O 0.21555(16) 0.51447(15) 0.17865(19) 0.0298(9) Uani 1 1 d . . . . .
O2W O 0.0719(2) 0.33396(19) 0.4403(2) 0.0499(12) Uani 1 1 d G . . . .
H2WA H 0.039829 0.312862 0.441110 0.075 Uiso 1 1 d G U . . .
H2WB H 0.057586 0.368020 0.433128 0.075 Uiso 1 1 d G U . . .
O3 O 0.06948(15) 0.58672(13) 0.24766(17) 0.0226(8) Uani 1 1 d . . . . .
O4 O 0.06755(17) 0.64810(14) 0.35876(18) 0.0314(9) Uani 1 1 d . . . . .
O5 O 0.24615(15) 0.40515(14) 0.33057(18) 0.0260(9) Uani 1 1 d . . . . .
O6 O 0.15888(14) 0.33154(13) 0.32500(17) 0.0223(8) Uani 1 1 d . . . . .
O7 O 0.05635(16) 0.22651(14) 0.20469(17) 0.0256(8) Uani 1 1 d . . . . .
O8 O -0.00534(19) 0.17973(18) 0.1048(2) 0.0478(12) Uani 1 1 d . . . . .
O9 O 0.20424(17) 0.60954(15) 0.2708(2) 0.0334(10) Uani 1 1 d . . . . .
O10 O 0.16497(15) 0.51010(14) 0.30096(17) 0.0232(8) Uani 1 1 d . . . . .
O11 O 0.14136(16) 0.43391(15) 0.39957(18) 0.0270(9) Uani 1 1 d . . . . .
O12 O 0.08724(15) 0.48101(14) 0.20228(17) 0.0207(8) Uani 1 1 d D . . . .
O13 O 0.03860(15) 0.42695(14) 0.30569(17) 0.0194(8) Uani 1 1 d D . . . .
H13 H 0.026(2) 0.424(2) 0.3435(15) 0.029 Uiso 1 1 d D U . . .
O14 O 0.08162(15) 0.35145(13) 0.21884(17) 0.0182(8) Uani 1 1 d D . . . .
H14 H 0.088(2) 0.352(2) 0.1778(12) 0.027 Uiso 1 1 d D U . . .
O15 O 0.03424(15) 0.29473(14) 0.31651(18) 0.0212(8) Uani 1 1 d D . . . .
H15 H 0.0062(17) 0.2730(18) 0.319(3) 0.032 Uiso 1 1 d D U . . .
O16 O 0.19774(16) 0.40777(15) 0.19448(18) 0.0287(9) Uani 1 1 d . . . . .
H16A H 0.229712 0.384664 0.206039 0.043 Uiso 1 1 d R U . . .
H16B H 0.216013 0.440784 0.185400 0.043 Uiso 1 1 d R U . . .
O17 O -0.03336(18) 0.53669(15) 0.14010(19) 0.0277(9) Uani 1 1 d D . . . .
H17A H -0.026(3) 0.526(2) 0.1018(15) 0.042 Uiso 1 1 d D U . . .
H17B H -0.049(2) 0.5699(13) 0.139(3) 0.042 Uiso 1 1 d D U . . .
O18 O 0.17577(18) 0.26128(16) 0.2019(2) 0.0308(9) Uani 1 1 d D . . . .
H18A H 0.203(2) 0.2867(19) 0.207(3) 0.046 Uiso 1 1 d D U . . .
H18B H 0.161(3) 0.261(3) 0.1618(13) 0.046 Uiso 1 1 d D U . . .
N1 N 0.1330(2) 0.59908(17) 0.1310(2) 0.0247(10) Uani 1 1 d . . . . .
N2 N 0.1367(2) 0.21011(17) 0.3236(2) 0.0251(10) Uani 1 1 d . . . . .
C1 C 0.3747(3) 0.4355(3) 0.1646(4) 0.0492(19) Uani 1 1 d . . . . .
H1A H 0.372783 0.415179 0.122429 0.074 Uiso 1 1 calc R U . . .
H1B H 0.382399 0.408462 0.201018 0.074 Uiso 1 1 calc R U . . .
H1C H 0.407573 0.463505 0.166823 0.074 Uiso 1 1 calc R U . . .
C2 C 0.3022(3) 0.5049(2) 0.1235(3) 0.0318(14) Uani 1 1 d . . . . .
C3 C 0.3363(3) 0.5204(2) 0.0737(3) 0.0327(14) Uani 1 1 d . . . . .
H3 H 0.374223 0.502419 0.069995 0.039 Uiso 1 1 calc R U . . .
C4 C 0.3152(3) 0.5626(2) 0.0286(3) 0.0330(14) Uani 1 1 d . . . . .
H4 H 0.338607 0.573038 -0.005947 0.040 Uiso 1 1 calc R U . . .
C5 C 0.2609(3) 0.5887(2) 0.0343(3) 0.0335(14) Uani 1 1 d . . . . .
H5 H 0.246543 0.616930 0.003221 0.040 Uiso 1 1 calc R U . . .
C6 C 0.2259(2) 0.5743(2) 0.0859(3) 0.0236(12) Uani 1 1 d . . . . .
C7 C 0.2463(2) 0.5316(2) 0.1314(3) 0.0292(13) Uani 1 1 d . . . . .
C8 C 0.1695(3) 0.6040(2) 0.0878(3) 0.0295(13) Uani 1 1 d . . . . .
H8 H 0.158513 0.630112 0.053027 0.035 Uiso 1 1 calc R U . . .
C9 C 0.0793(3) 0.6361(2) 0.1241(3) 0.0307(13) Uani 1 1 d . . . . .
H9A H 0.042080 0.612685 0.117007 0.037 Uiso 1 1 calc R U . . .
H9B H 0.080714 0.661074 0.085232 0.037 Uiso 1 1 calc R U . . .
C10 C 0.0771(2) 0.6720(2) 0.1852(3) 0.0262(13) Uani 1 1 d . . . . .
C11 C 0.0807(2) 0.7316(2) 0.1827(3) 0.0340(14) Uani 1 1 d . . . . .
H11 H 0.083585 0.749989 0.141612 0.041 Uiso 1 1 calc R U . . .
C12 C 0.0800(3) 0.7632(2) 0.2388(3) 0.0367(15) Uani 1 1 d . . . . .
H12A H 0.082146 0.803396 0.236823 0.044 Uiso 1 1 calc R U . . .
C13 C 0.0761(3) 0.7365(2) 0.2984(3) 0.0324(14) Uani 1 1 d . . . . .
H13A H 0.076292 0.758278 0.337634 0.039 Uiso 1 1 calc R U . . .
C14 C 0.0718(2) 0.6776(2) 0.3013(3) 0.0286(13) Uani 1 1 d . . . . .
C15 C 0.0718(2) 0.6446(2) 0.2446(3) 0.0257(13) Uani 1 1 d . . . . .
C16 C 0.0700(3) 0.6798(3) 0.4194(3) 0.0457(17) Uani 1 1 d . . . . .
H16C H 0.107428 0.702243 0.424893 0.069 Uiso 1 1 calc R U . . .
H16D H 0.069436 0.653470 0.456582 0.069 Uiso 1 1 calc R U . . .
H16E H 0.034848 0.705139 0.417956 0.069 Uiso 1 1 calc R U . . .
C17 C -0.0370(3) 0.1562(3) 0.0473(4) 0.072(3) Uani 1 1 d . . . . .
H17C H -0.057149 0.186610 0.020388 0.108 Uiso 1 1 calc R U . . .
H17D H -0.067479 0.129279 0.059793 0.108 Uiso 1 1 calc R U . . .
H17E H -0.008318 0.136461 0.021764 0.108 Uiso 1 1 calc R U . . .
C18 C 0.0261(3) 0.1427(2) 0.1480(3) 0.0439(17) Uani 1 1 d D . . . .
C22 C 0.0954(3) 0.1360(2) 0.2473(3) 0.0385(16) Uani 1 1 d D . . . .
C23 C 0.0598(3) 0.1705(2) 0.2018(3) 0.0321(14) Uani 1 1 d D . . . .
C24 C 0.1276(3) 0.1577(2) 0.3080(3) 0.0330(14) Uani 1 1 d . . . . .
H24 H 0.143646 0.130362 0.339396 0.040 Uiso 1 1 calc R U . . .
C25 C 0.1659(2) 0.2233(2) 0.3894(3) 0.0262(13) Uani 1 1 d . . . . .
H25A H 0.180040 0.187480 0.411324 0.031 Uiso 1 1 calc R U . . .
H25B H 0.135340 0.240267 0.415689 0.031 Uiso 1 1 calc R U . . .
C26 C 0.2187(2) 0.2631(2) 0.3897(2) 0.0210(12) Uani 1 1 d . . . . .
C27 C 0.2744(2) 0.2506(2) 0.4241(3) 0.0270(13) Uani 1 1 d . . . . .
H27 H 0.279704 0.215220 0.446305 0.032 Uiso 1 1 calc R U . . .
C28 C 0.3217(2) 0.2877(2) 0.4269(3) 0.0286(13) Uani 1 1 d . . . . .
H28 H 0.359543 0.277656 0.450319 0.034 Uiso 1 1 calc R U . . .
C29 C 0.3150(2) 0.3400(2) 0.3957(3) 0.0242(12) Uani 1 1 d . . . . .
H29 H 0.348152 0.365713 0.397278 0.029 Uiso 1 1 calc R U . . .
C30 C 0.2598(2) 0.3543(2) 0.3626(2) 0.0217(12) Uani 1 1 d . . . . .
C31 C 0.2111(2) 0.3159(2) 0.3584(2) 0.0208(11) Uani 1 1 d . . . . .
C32 C 0.2950(2) 0.4452(2) 0.3274(3) 0.0323(14) Uani 1 1 d . . . . .
H32A H 0.307583 0.460052 0.371750 0.049 Uiso 1 1 calc R U . . .
H32B H 0.281196 0.476634 0.298072 0.049 Uiso 1 1 calc R U . . .
H32C H 0.329523 0.426264 0.310394 0.049 Uiso 1 1 calc R U . . .
C33 C 0.2269(3) 0.6636(2) 0.2519(3) 0.0384(16) Uani 1 1 d . . . . .
H33A H 0.201157 0.693869 0.266499 0.058 Uiso 1 1 calc R U . . .
H33B H 0.226506 0.665018 0.203795 0.058 Uiso 1 1 calc R U . . .
H33C H 0.268588 0.668622 0.272549 0.058 Uiso 1 1 calc R U . . .
C34 C 0.2054(3) 0.5984(2) 0.3373(3) 0.0345(15) Uani 1 1 d . . . . .
C35 C 0.2233(3) 0.6357(3) 0.3870(4) 0.059(2) Uani 1 1 d . . . . .
H35 H 0.238608 0.671967 0.376984 0.071 Uiso 1 1 calc R U . . .
C36 C 0.2189(4) 0.6205(3) 0.4518(4) 0.080(3) Uani 1 1 d . . . . .
H36 H 0.230823 0.646678 0.486201 0.096 Uiso 1 1 calc R U . . .
C37 C 0.1978(4) 0.5683(3) 0.4668(4) 0.057(2) Uani 1 1 d . . . . .
H37 H 0.195202 0.558528 0.511650 0.069 Uiso 1 1 calc R U . . .
C38 C 0.1796(3) 0.5284(2) 0.4169(3) 0.0338(14) Uani 1 1 d . . . . .
C39 C 0.1827(2) 0.5433(2) 0.3509(3) 0.0254(13) Uani 1 1 d . . . . .
C40 C 0.1556(3) 0.4750(2) 0.4357(3) 0.0317(14) Uani 1 1 d . . . . .
H40 H 0.149997 0.470701 0.480997 0.038 Uiso 1 1 calc R U . . .
C19 C 0.019(2) 0.0844(7) 0.141(3) 0.067(6) Uani 0.5 1 d D U P A 1
H19 H -0.005067 0.068004 0.104627 0.080 Uiso 0.5 1 calc R U P A 1
C20 C 0.0508(12) 0.0512(10) 0.1898(17) 0.070(6) Uani 0.5 1 d D U P A 1
H20 H 0.046596 0.011092 0.188788 0.084 Uiso 0.5 1 calc R U P A 1
C21 C 0.087(2) 0.0767(7) 0.239(2) 0.069(7) Uani 0.5 1 d D U P A 1
H21 H 0.109423 0.052663 0.270551 0.083 Uiso 0.5 1 calc R U P A 1
C19A C 0.033(2) 0.0842(7) 0.142(3) 0.069(7) Uani 0.5 1 d D U P A 2
H19A H 0.008153 0.065212 0.107711 0.083 Uiso 0.5 1 calc R U P A 2
C20A C 0.0746(12) 0.0518(9) 0.1827(17) 0.068(6) Uani 0.5 1 d D U P A 2
H20A H 0.082437 0.013384 0.172419 0.082 Uiso 0.5 1 calc R U P A 2
C21A C 0.1039(19) 0.0770(7) 0.238(2) 0.065(7) Uani 0.5 1 d D U P A 2
H21A H 0.129132 0.055362 0.269248 0.078 Uiso 0.5 1 calc R U P A 2
O1W O 0.28335(18) 0.32087(18) 0.2065(2) 0.0399(10) Uani 1 1 d G . . . .
H1WA H 0.298272 0.319976 0.168784 0.060 Uiso 1 1 d G U . . .
H1WB H 0.312890 0.309698 0.234885 0.060 Uiso 1 1 d G U . . .
O3W O 0.1030(3) 0.2540(2) 0.0780(2) 0.0763(16) Uani 1 1 d . . . . .
O2N O 0.3002(5) 0.2638(4) -0.0042(5) 0.068(3) Uani 0.5 1 d D U P B 1
O3N O 0.2375(5) 0.2693(4) 0.0679(5) 0.072(3) Uani 0.5 1 d D U P B 1
O4N O 0.3290(5) 0.3076(5) 0.0843(6) 0.081(4) Uani 0.5 1 d D U P B 1
N1N N 0.2884(6) 0.2781(6) 0.0524(7) 0.063(3) Uiso 0.5 1 d D U P B 1
H12 H 0.077(4) 0.464(3) 0.166(2) 0.094 Uiso 1 1 d D U . . .
O6W O 0.3024(5) 0.2892(5) 0.0820(6) 0.049(3) Uiso 0.5 1 d . . P C 2

loop_
_atom_site_aniso_label
_atom_site_aniso_U_11
_atom_site_aniso_U_22
_atom_site_aniso_U_33
_atom_site_aniso_U_23
_atom_site_aniso_U_13
_atom_site_aniso_U_12
Ho1 0.01772(12) 0.01447(12) 0.02445(15) 0.00091(10) 0.00121(10) -0.00009(9)
Ho2 0.01865(18) 0.01241(16) 0.0233(2) 0.000 0.00172(14) 0.000
Ni1 0.0218(4) 0.0164(3) 0.0301(4) 0.0027(3) 0.0050(3) -0.0015(3)
Ni2 0.0221(4) 0.0149(3) 0.0244(4) 0.0006(3) 0.0001(3) 0.0027(3)
Ni3 0.0179(5) 0.0127(4) 0.0229(5) 0.000 0.0007(4) 0.000
O1 0.026(2) 0.032(2) 0.057(3) 0.007(2) 0.017(2) 0.0046(18)
O2 0.028(2) 0.025(2) 0.039(2) 0.0087(18) 0.0140(19) 0.0024(16)
O2W 0.058(3) 0.050(3) 0.042(3) 0.000(2) 0.002(2) -0.003(2)
O3 0.0245(19) 0.0137(17) 0.030(2) -0.0001(15) 0.0046(16) -0.0018(15)
O4 0.044(2) 0.0212(19) 0.029(2) -0.0074(17) 0.0024(19) -0.0101(17)
O5 0.0184(19) 0.0217(19) 0.037(2) 0.0016(17) -0.0005(17) -0.0009(15)
O6 0.0171(18) 0.0197(18) 0.028(2) 0.0017(16) -0.0055(16) 0.0022(15)
O7 0.027(2) 0.0208(19) 0.027(2) -0.0023(16) -0.0053(17) 0.0034(16)
O8 0.050(3) 0.048(3) 0.040(3) -0.022(2) -0.021(2) 0.019(2)
O9 0.033(2) 0.021(2) 0.045(3) 0.0007(19) -0.0034(19) -0.0108(17)
O10 0.027(2) 0.0171(18) 0.025(2) 0.0014(16) 0.0022(17) -0.0025(15)
O11 0.026(2) 0.025(2) 0.029(2) -0.0001(17) -0.0016(17) 0.0034(16)
O12 0.0212(19) 0.0190(19) 0.022(2) -0.0023(16) 0.0026(16) -0.0014(15)
O13 0.0210(19) 0.0184(18) 0.019(2) -0.0014(16) 0.0009(16) -0.0012(14)
O14 0.0208(18) 0.0141(17) 0.020(2) 0.0016(16) 0.0040(16) -0.0001(14)
O15 0.0187(19) 0.0159(18) 0.029(2) 0.0020(16) 0.0019(16) -0.0041(14)
O16 0.024(2) 0.022(2) 0.040(3) 0.0064(17) 0.0071(18) 0.0053(16)
O17 0.036(2) 0.0146(19) 0.032(2) -0.0017(18) 0.0024(19) 0.0066(17)
O18 0.031(2) 0.027(2) 0.035(2) 0.003(2) 0.005(2) 0.0131(17)
N1 0.029(3) 0.019(2) 0.028(3) 0.002(2) 0.010(2) -0.0027(19)
N2 0.031(3) 0.019(2) 0.025(3) -0.001(2) 0.002(2) 0.0040(19)
C1 0.040(4) 0.045(4) 0.066(5) 0.017(4) 0.023(4) 0.015(3)
C2 0.032(3) 0.026(3) 0.038(4) -0.004(3) 0.008(3) -0.005(3)
C3 0.027(3) 0.032(3) 0.040(4) -0.008(3) 0.009(3) -0.002(3)
C4 0.035(3) 0.034(3) 0.033(4) -0.006(3) 0.016(3) -0.012(3)
C5 0.045(4) 0.029(3) 0.027(4) -0.003(3) 0.006(3) -0.010(3)
C6 0.026(3) 0.021(3) 0.024(3) -0.005(2) 0.004(2) -0.008(2)
C7 0.031(3) 0.020(3) 0.038(4) -0.010(3) 0.013(3) -0.006(2)
C8 0.036(3) 0.019(3) 0.034(4) 0.001(3) 0.006(3) -0.004(2)
C9 0.038(3) 0.023(3) 0.032(4) 0.006(3) 0.006(3) 0.004(3)
C10 0.024(3) 0.027(3) 0.029(3) 0.005(3) 0.008(2) -0.001(2)
C11 0.031(3) 0.022(3) 0.050(4) 0.001(3) 0.011(3) -0.003(2)
C12 0.042(4) 0.016(3) 0.054(4) 0.002(3) 0.010(3) -0.001(3)
C13 0.035(3) 0.020(3) 0.043(4) -0.004(3) 0.005(3) -0.007(2)
C14 0.029(3) 0.023(3) 0.034(4) 0.006(3) 0.002(3) -0.005(2)
C15 0.023(3) 0.016(3) 0.037(4) -0.002(3) -0.001(2) -0.003(2)
C16 0.060(4) 0.039(4) 0.038(4) -0.010(3) 0.003(3) -0.016(3)
C17 0.069(5) 0.079(6) 0.061(5) -0.044(4) -0.029(4) 0.023(4)
C18 0.051(4) 0.038(4) 0.040(4) -0.011(3) -0.005(3) 0.005(3)
C22 0.057(4) 0.018(3) 0.039(4) -0.004(3) -0.002(3) 0.006(3)
C23 0.034(3) 0.025(3) 0.037(4) -0.009(3) -0.001(3) 0.003(3)
C24 0.046(4) 0.019(3) 0.034(4) 0.003(3) 0.004(3) 0.008(3)
C25 0.031(3) 0.019(3) 0.028(3) 0.013(2) 0.002(3) 0.004(2)
C26 0.022(3) 0.021(3) 0.019(3) 0.000(2) -0.002(2) 0.004(2)
C27 0.036(3) 0.025(3) 0.020(3) 0.002(2) 0.002(3) 0.008(2)
C28 0.026(3) 0.035(3) 0.024(3) -0.006(3) -0.004(2) 0.010(3)
C29 0.019(3) 0.030(3) 0.022(3) -0.008(2) -0.001(2) 0.002(2)
C30 0.022(3) 0.027(3) 0.015(3) 0.000(2) 0.000(2) 0.006(2)
C31 0.024(3) 0.020(3) 0.018(3) -0.001(2) -0.002(2) 0.006(2)
C32 0.027(3) 0.031(3) 0.038(4) 0.006(3) -0.001(3) -0.009(3)
C33 0.034(3) 0.023(3) 0.060(5) -0.007(3) 0.015(3) -0.010(3)
C34 0.031(3) 0.026(3) 0.044(4) -0.007(3) -0.006(3) 0.000(3)
C35 0.077(5) 0.036(4) 0.059(5) -0.004(4) -0.013(4) -0.028(4)
C36 0.130(8) 0.044(5) 0.059(6) -0.011(4) -0.025(5) -0.030(5)
C37 0.082(6) 0.046(4) 0.040(5) -0.011(3) -0.013(4) -0.013(4)
C38 0.039(4) 0.029(3) 0.031(4) -0.009(3) -0.008(3) -0.002(3)
C39 0.022(3) 0.024(3) 0.028(3) -0.006(3) -0.009(2) -0.003(2)
C40 0.035(3) 0.030(3) 0.029(4) 0.000(3) -0.005(3) 0.007(3)
C19 0.089(18) 0.033(5) 0.070(6) -0.023(5) -0.033(10) 0.004(5)
C20 0.095(18) 0.031(4) 0.074(6) -0.021(4) -0.032(10) 0.004(6)
C21 0.098(18) 0.030(5) 0.070(6) -0.015(5) -0.033(10) 0.008(6)
C19A 0.094(18) 0.034(5) 0.070(6) -0.030(5) -0.039(10) 0.006(6)
C20A 0.092(18) 0.028(4) 0.074(6) -0.021(4) -0.035(10) 0.012(6)
C21A 0.091(18) 0.027(5) 0.069(6) -0.020(5) -0.031(10) 0.013(6)
O1W 0.033(2) 0.035(2) 0.053(3) 0.004(2) 0.008(2) 0.007(2)
O3W 0.087(4) 0.102(4) 0.041(3) 0.002(3) 0.013(3) 0.005(3)
O2N 0.084(6) 0.071(6) 0.048(5) -0.003(5) 0.006(5) 0.018(5)
O3N 0.099(7) 0.052(5) 0.067(6) 0.016(5) 0.018(6) 0.012(5)
O4N 0.057(7) 0.076(8) 0.102(9) -0.020(7) -0.027(7) 0.010(7)

loop_
_atom_type_symbol
_atom_type_description
_atom_type_scat_dispersion_real
_atom_type_scat_dispersion_imag
_atom_type_scat_source
C C 0.0033 0.0016 'International Tables Vol C Tables 4.2.6.8 and 6.1.1.4'
H H 0.0000 0.0000 'International Tables Vol C Tables 4.2.6.8 and 6.1.1.4'
Ho Ho -0.2175 4.6783 'International Tables Vol C Tables 4.2.6.8 and 6.1.1.4'
N N 0.0061 0.0033 'International Tables Vol C Tables 4.2.6.8 and 6.1.1.4'
Ni Ni 0.3393 1.1124 'International Tables Vol C Tables 4.2.6.8 and 6.1.1.4'
O O 0.0106 0.0060 'International Tables Vol C Tables 4.2.6.8 and 6.1.1.4'

loop_
_geom_angle_atom_site_label_1
_geom_angle_atom_site_label_2
_geom_angle_atom_site_label_3
_geom_angle
_geom_angle_site_symmetry_1
_geom_angle_site_symmetry_3
_geom_angle_publ_flag
Ni1 Ho1 Ho2 57.91(7) . . ?
Ni1 Ho1 Ni2 149.55(6) . . ?
Ni2 Ho1 Ho2 115.26(8) . . ?
Ni3 Ho1 Ho2 60.08(10) . . ?
Ni3 Ho1 Ni1 111.86(5) . . ?
Ni3 Ho1 Ni2 55.33(3) . . ?
O5 Ho1 Ho2 149.75(9) . . ?
O5 Ho1 Ni1 101.00(8) . . ?
O5 Ho1 Ni2 93.83(8) . . ?
O5 Ho1 Ni3 146.90(10) . . ?
O6 Ho1 Ho2 137.28(9) . . ?
O6 Ho1 Ni1 164.81(9) . . ?
O6 Ho1 Ni2 34.75(10) . . ?
O6 Ho1 Ni3 81.76(11) . . ?
O6 Ho1 O5 65.14(11) . . ?
O6 Ho1 O10 138.99(14) . . ?
O6 Ho1 O11 76.59(13) . . ?
O6 Ho1 O12 152.95(11) . . ?
O6 Ho1 O13 99.57(12) . . ?
O6 Ho1 O14 70.94(15) . . ?
O6 Ho1 O16 94.49(13) . . ?
O10 Ho1 Ho2 70.98(12) . . ?
O10 Ho1 Ni1 35.18(11) . . ?
O10 Ho1 Ni2 173.35(9) . . ?
O10 Ho1 Ni3 130.64(9) . . ?
O10 Ho1 O5 79.67(12) . . ?
O10 Ho1 O11 73.02(12) . . ?
O10 Ho1 O12 68.00(14) . . ?
O10 Ho1 O13 97.58(13) . . ?
O10 Ho1 O14 150.02(12) . . ?
O10 Ho1 O16 93.66(13) . . ?
O11 Ho1 Ho2 91.84(9) . . ?
O11 Ho1 Ni1 106.00(11) . . ?
O11 Ho1 Ni2 103.79(8) . . ?
O11 Ho1 Ni3 101.30(9) . . ?
O11 Ho1 O5 72.30(13) . . ?
O12 Ho1 Ho2 37.74(9) . . ?
O12 Ho1 Ni1 36.28(9) . . ?
O12 Ho1 Ni2 118.20(11) . . ?
O12 Ho1 Ni3 76.85(11) . . ?
O12 Ho1 O5 134.35(12) . . ?
O12 Ho1 O11 123.60(13) . . ?
O13 Ho1 Ho2 38.23(10) . . ?
O13 Ho1 Ni1 95.48(9) . . ?
O13 Ho1 Ni2 86.93(9) . . ?
O13 Ho1 Ni3 37.66(10) . . ?
O13 Ho1 O5 145.05(14) . . ?
O13 Ho1 O11 73.61(12) . . ?
O13 Ho1 O12 72.98(13) . . ?
O13 Ho1 O14 73.41(13) . . ?
O13 Ho1 O16 143.07(13) . . ?
O14 Ho1 Ho2 86.03(13) . . ?
O14 Ho1 Ni1 115.84(12) . . ?
O14 Ho1 Ni2 36.21(9) . . ?
O14 Ho1 Ni3 35.89(8) . . ?
O14 Ho1 O5 124.09(13) . . ?
O14 Ho1 O11 128.24(12) . . ?
O14 Ho1 O12 82.04(15) . . ?
O14 Ho1 O16 79.37(15) . . ?
O16 Ho1 Ho2 116.58(11) . . ?
O16 Ho1 Ni1 74.36(10) . . ?
O16 Ho1 Ni2 85.54(9) . . ?
O16 Ho1 Ni3 112.80(12) . . ?
O16 Ho1 O5 71.60(15) . . ?
O16 Ho1 O11 143.20(13) . . ?
O16 Ho1 O12 79.02(15) . . ?
Ho1 Ho2 Ho1 108.34(11) 2 . ?
Ni1 Ho2 Ho1 56.53(9) . . ?
Ni1 Ho2 Ho1 56.53(9) 2 2 ?
Ni1 Ho2 Ho1 149.41(4) 2 . ?
Ni1 Ho2 Ho1 149.41(4) . 2 ?
Ni1 Ho2 Ni1 149.36(6) . 2 ?
O3 Ho2 Ho1 85.64(14) 2 2 ?
O3 Ho2 Ho1 163.35(8) 2 . ?
O3 Ho2 Ho1 163.35(8) . 2 ?
O3 Ho2 Ho1 85.64(14) . . ?
O3 Ho2 Ni1 34.81(9) 2 2 ?
O3 Ho2 Ni1 115.02(12) . 2 ?
O3 Ho2 Ni1 34.81(9) . . ?
O3 Ho2 Ni1 115.02(12) 2 . ?
O3 Ho2 O3 82.2(2) . 2 ?
O3 Ho2 O12 143.47(12) 2 . ?
O3 Ho2 O12 143.47(12) . 2 ?
O3 Ho2 O12 69.88(15) 2 2 ?
O3 Ho2 O12 69.88(15) . . ?
O3 Ho2 O13 144.66(13) . 2 ?
O3 Ho2 O13 115.68(15) 2 2 ?
O3 Ho2 O13 115.68(15) . . ?
O3 Ho2 O13 144.66(13) 2 . ?
O3 Ho2 O17 71.97(13) 2 . ?
O3 Ho2 O17 86.11(13) . . ?
O3 Ho2 O17 71.97(13) . 2 ?
O3 Ho2 O17 86.11(13) 2 2 ?
O12 Ho2 Ho1 115.58(12) 2 . ?
O12 Ho2 Ho1 37.92(10) . . ?
O12 Ho2 Ho1 37.92(10) 2 2 ?
O12 Ho2 Ho1 115.58(12) . 2 ?
O12 Ho2 Ni1 35.25(10) 2 2 ?
O12 Ho2 Ni1 167.93(8) 2 . ?
O12 Ho2 Ni1 35.25(10) . . ?
O12 Ho2 Ni1 167.93(8) . 2 ?
O12 Ho2 O12 144.48(17) . 2 ?
O12 Ho2 O13 79.53(14) 2 . ?
O12 Ho2 O13 79.53(14) . 2 ?
O12 Ho2 O13 71.09(13) 2 2 ?
O12 Ho2 O13 71.09(13) . . ?
O13 Ho2 Ho1 36.06(9) . . ?
O13 Ho2 Ho1 36.06(9) 2 2 ?
O13 Ho2 Ho1 80.66(12) 2 . ?
O13 Ho2 Ho1 80.67(12) . 2 ?
O13 Ho2 Ni1 91.98(11) 2 2 ?
O13 Ho2 Ni1 113.81(9) . 2 ?
O13 Ho2 Ni1 91.97(11) . . ?
O13 Ho2 Ni1 113.81(9) 2 . ?
O13 Ho2 O13 68.00(19) 2 . ?
O17 Ho2 Ho1 118.64(9) . . ?
O17 Ho2 Ho1 118.64(9) 2 2 ?
O17 Ho2 Ho1 79.28(10) 2 . ?
O17 Ho2 Ho1 79.28(10) . 2 ?
O17 Ho2 Ni1 85.87(12) 2 2 ?
O17 Ho2 Ni1 86.54(11) 2 . ?
O17 Ho2 Ni1 86.55(11) . 2 ?
O17 Ho2 Ni1 85.86(12) . . ?
O17 Ho2 O12 106.21(15) . 2 ?
O17 Ho2 O12 82.75(15) 2 2 ?
O17 Ho2 O12 82.75(15) . . ?
O17 Ho2 O12 106.21(15) 2 . ?
O17 Ho2 O13 135.66(12) . . ?
O17 Ho2 O13 135.66(12) 2 2 ?
O17 Ho2 O13 72.55(14) . 2 ?
O17 Ho2 O13 72.55(14) 2 . ?
O17 Ho2 O17 150.99(18) . 2 ?
Ho1 Ni1 Ho2 65.55(3) . . ?
O2 Ni1 Ho1 80.00(12) . . ?
O2 Ni1 Ho2 138.15(13) . . ?
O2 Ni1 O3 178.88(14) . . ?
O2 Ni1 O9 90.03(18) . . ?
O2 Ni1 O10 89.51(16) . . ?
O2 Ni1 O12 97.07(17) . . ?
O2 Ni1 N1 89.46(18) . . ?
O3 Ni1 Ho1 99.00(11) . . ?
O3 Ni1 Ho2 40.74(11) . . ?
O3 Ni1 O9 90.83(17) . . ?
O3 Ni1 O12 81.84(16) . . ?
O9 Ni1 Ho1 113.76(13) . . ?
O9 Ni1 Ho2 124.59(13) . . ?
O10 Ni1 Ho1 39.54(9) . . ?
O10 Ni1 Ho2 79.02(11) . . ?
O10 Ni1 O3 90.02(16) . . ?
O10 Ni1 O9 75.56(16) . . ?
O10 Ni1 O12 78.18(15) . . ?
O12 Ni1 Ho1 42.82(11) . . ?
O12 Ni1 Ho2 41.32(10) . . ?
O12 Ni1 O9 152.71(15) . . ?
N1 Ni1 Ho1 148.21(12) . . ?
N1 Ni1 Ho2 107.18(13) . . ?
N1 Ni1 O3 91.15(17) . . ?
N1 Ni1 O9 96.00(18) . . ?
N1 Ni1 O10 171.49(16) . . ?
N1 Ni1 O12 110.33(17) . . ?
O6 Ni2 Ho1 39.25(10) . . ?
O6 Ni2 O14 80.17(16) . . ?
O6 Ni2 O15 87.59(16) . . ?
O6 Ni2 O18 96.51(18) . . ?
O7 Ni2 Ho1 136.32(10) . . ?
O7 Ni2 O6 174.68(13) . . ?
O7 Ni2 O14 95.38(16) . . ?
O7 Ni2 O15 88.75(17) . . ?
O7 Ni2 O18 86.64(18) . . ?
O7 Ni2 N2 92.35(19) . . ?
O14 Ni2 Ho1 40.95(11) . . ?
O14 Ni2 O15 79.84(14) . . ?
O15 Ni2 Ho1 82.95(10) . . ?
O18 Ni2 Ho1 95.56(12) . . ?
O18 Ni2 O14 93.59(16) . . ?
O18 Ni2 O15 171.59(15) . . ?
N2 Ni2 Ho1 130.82(14) . . ?
N2 Ni2 O6 91.73(19) . . ?
N2 Ni2 O14 169.73(16) . . ?
N2 Ni2 O15 93.60(17) . . ?
N2 Ni2 O18 93.61(18) . . ?
Ho1 Ni3 Ho1 131.51(9) . 2 ?
O13 Ni3 Ho1 42.68(10) 2 2 ?
O13 Ni3 Ho1 42.68(10) . . ?
O13 Ni3 Ho1 96.47(13) . 2 ?
O13 Ni3 Ho1 96.47(13) 2 . ?
O13 Ni3 O13 81.4(2) 2 . ?
O13 Ni3 O15 95.90(17) 2 2 ?
O13 Ni3 O15 95.90(17) . . ?
O13 Ni3 O15 173.55(14) 2 . ?
O13 Ni3 O15 173.55(14) . 2 ?
O14 Ni3 Ho1 145.24(11) 2 . ?
O14 Ni3 Ho1 42.88(12) 2 2 ?
O14 Ni3 Ho1 42.88(12) . . ?
O14 Ni3 Ho1 145.24(11) . 2 ?
O14 Ni3 O13 85.40(15) . . ?
O14 Ni3 O13 104.12(15) 2 . ?
O14 Ni3 O13 85.40(15) 2 2 ?
O14 Ni3 O13 104.12(15) . 2 ?
O14 Ni3 O14 167.59(19) 2 . ?
O14 Ni3 O15 89.58(15) . 2 ?
O14 Ni3 O15 81.43(14) . . ?
O14 Ni3 O15 81.43(14) 2 2 ?
O14 Ni3 O15 89.58(15) 2 . ?
O15 Ni3 Ho1 132.46(9) . 2 ?
O15 Ni3 Ho1 85.36(11) 2 2 ?
O15 Ni3 Ho1 85.36(11) . . ?
O15 Ni3 Ho1 132.46(9) 2 . ?
O15 Ni3 O15 87.3(2) . 2 ?
C2 O1 C1 116.9(5) . . ?
C7 O2 Ni1 128.5(3) . . ?
H2WA O2W H2WB 104.3 . . ?
Ni1 O3 Ho2 104.45(17) . . ?
C15 O3 Ho2 141.3(3) . . ?
C15 O3 Ni1 111.2(3) . . ?
C14 O4 C16 118.0(4) . . ?
C30 O5 Ho1 116.4(3) . . ?
C30 O5 C32 117.4(4) . . ?
C32 O5 Ho1 126.2(3) . . ?
Ni2 O6 Ho1 106.00(17) . . ?
C31 O6 Ho1 126.0(3) . . ?
C31 O6 Ni2 120.5(3) . . ?
C23 O7 Ni2 125.1(3) . . ?
C18 O8 C17 117.0(5) . . ?
C33 O9 Ni1 128.8(4) . . ?
C34 O9 Ni1 111.2(3) . . ?
C34 O9 C33 117.5(4) . . ?
Ni1 O10 Ho1 105.29(16) . . ?
C39 O10 Ho1 138.9(3) . . ?
C39 O10 Ni1 115.2(3) . . ?
C40 O11 Ho1 133.5(4) . . ?
Ho1 O12 H12 112(5) . . ?
Ho2 O12 Ho1 104.34(16) . . ?
Ho2 O12 H12 110(6) . . ?
Ni1 O12 Ho1 100.90(16) . . ?
Ni1 O12 Ho2 103.44(16) . . ?
Ni1 O12 H12 125(6) . . ?
Ho1 O13 Ho2 105.71(14) . . ?
Ho1 O13 H13 126(4) . . ?
Ho2 O13 H13 112(4) . . ?
Ni3 O13 Ho1 99.66(15) . . ?
Ni3 O13 Ho2 105.28(17) . . ?
Ni3 O13 H13 106(4) . . ?
Ho1 O14 H14 114(4) . . ?
Ni2 O14 Ho1 102.85(17) . . ?
Ni2 O14 H14 111(3) . . ?
Ni3 O14 Ho1 101.23(16) . . ?
Ni3 O14 Ni2 101.01(15) . . ?
Ni3 O14 H14 124(4) . . ?
Ni2 O15 Ni3 94.82(16) . . ?
Ni2 O15 H15 123(4) . . ?
Ni3 O15 H15 106(4) . . ?
Ho1 O16 H16A 111.2 . . ?
Ho1 O16 H16B 111.4 . . ?
H16A O16 H16B 102.5 . . ?
Ho2 O17 H17A 136(4) . . ?
Ho2 O17 H17B 110(4) . . ?
H17A O17 H17B 112(6) . . ?
Ni2 O18 H18A 110(4) . . ?
Ni2 O18 H18B 112(4) . . ?
H18A O18 H18B 108(6) . . ?
C8 N1 Ni1 126.7(4) . . ?
C8 N1 C9 116.7(5) . . ?
C9 N1 Ni1 116.4(3) . . ?
C24 N2 Ni2 124.1(4) . . ?
C24 N2 C25 118.3(4) . . ?
C25 N2 Ni2 117.5(3) . . ?
O1 C1 H1A 109.5 . . ?
O1 C1 H1B 109.5 . . ?
O1 C1 H1C 109.5 . . ?
H1A C1 H1B 109.5 . . ?
H1A C1 H1C 109.5 . . ?
H1B C1 H1C 109.5 . . ?
O1 C2 C3 124.3(5) . . ?
O1 C2 C7 114.2(5) . . ?
C3 C2 C7 121.5(5) . . ?
C2 C3 H3 120.0 . . ?
C2 C3 C4 120.0(5) . . ?
C4 C3 H3 120.0 . . ?
C3 C4 H4 120.0 . . ?
C5 C4 C3 120.0(5) . . ?
C5 C4 H4 120.0 . . ?
C4 C5 H5 119.6 . . ?
C4 C5 C6 120.8(6) . . ?
C6 C5 H5 119.6 . . ?
C5 C6 C8 116.8(5) . . ?
C7 C6 C5 119.9(5) . . ?
C7 C6 C8 123.3(5) . . ?
O2 C7 C2 118.6(5) . . ?
O2 C7 C6 123.5(5) . . ?
C6 C7 C2 117.8(5) . . ?
N1 C8 C6 126.7(5) . . ?
N1 C8 H8 116.7 . . ?
C6 C8 H8 116.7 . . ?
N1 C9 H9A 109.5 . . ?
N1 C9 H9B 109.5 . . ?
N1 C9 C10 110.5(5) . . ?
H9A C9 H9B 108.1 . . ?
C10 C9 H9A 109.5 . . ?
C10 C9 H9B 109.5 . . ?
C11 C10 C9 121.4(5) . . ?
C15 C10 C9 118.2(5) . . ?
C15 C10 C11 120.4(5) . . ?
C10 C11 H11 119.8 . . ?
C12 C11 C10 120.5(6) . . ?
C12 C11 H11 119.8 . . ?
C11 C12 H12A 120.1 . . ?
C11 C12 C13 119.7(5) . . ?
C13 C12 H12A 120.1 . . ?
C12 C13 H13A 119.9 . . ?
C12 C13 C14 120.2(6) . . ?
C14 C13 H13A 119.9 . . ?
O4 C14 C13 123.4(5) . . ?
O4 C14 C15 115.6(5) . . ?
C15 C14 C13 121.0(5) . . ?
O3 C15 C10 120.7(5) . . ?
O3 C15 C14 121.0(5) . . ?
C10 C15 C14 118.2(5) . . ?
O4 C16 H16C 109.5 . . ?
O4 C16 H16D 109.5 . . ?
O4 C16 H16E 109.5 . . ?
H16C C16 H16D 109.5 . . ?
H16C C16 H16E 109.5 . . ?
H16D C16 H16E 109.5 . . ?
O8 C17 H17C 109.5 . . ?
O8 C17 H17D 109.5 . . ?
O8 C17 H17E 109.5 . . ?
H17C C17 H17D 109.5 . . ?
H17C C17 H17E 109.5 . . ?
H17D C17 H17E 109.5 . . ?
O8 C18 C23 112.9(5) . . ?
O8 C18 C19 121.3(17) . . ?
O8 C18 C19A 128.4(17) . . ?
C19 C18 C23 125.5(17) . . ?
C19A C18 C23 118.3(16) . . ?
C23 C22 C24 123.1(5) . . ?
C23 C22 C21 116.0(16) . . ?
C23 C22 C21A 123.4(16) . . ?
C21 C22 C24 119.4(17) . . ?
C21A C22 C24 113.5(16) . . ?
O7 C23 C18 117.8(5) . . ?
O7 C23 C22 125.3(5) . . ?
C22 C23 C18 116.9(5) . . ?
N2 C24 C22 126.8(5) . . ?
N2 C24 H24 116.6 . . ?
C22 C24 H24 116.6 . . ?
N2 C25 H25A 108.8 . . ?
N2 C25 H25B 108.8 . . ?
N2 C25 C26 114.0(4) . . ?
H25A C25 H25B 107.6 . . ?
C26 C25 H25A 108.8 . . ?
C26 C25 H25B 108.8 . . ?
C27 C26 C25 121.4(5) . . ?
C27 C26 C31 118.5(5) . . ?
C31 C26 C25 119.9(4) . . ?
C26 C27 H27 119.2 . . ?
C28 C27 C26 121.7(5) . . ?
C28 C27 H27 119.2 . . ?
C27 C28 H28 119.8 . . ?
C27 C28 C29 120.5(5) . . ?
C29 C28 H28 119.8 . . ?
C28 C29 H29 120.4 . . ?
C30 C29 C28 119.3(5) . . ?
C30 C29 H29 120.4 . . ?
O5 C30 C31 113.7(4) . . ?
C29 C30 O5 125.7(5) . . ?
C29 C30 C31 120.7(5) . . ?
O6 C31 C26 122.3(5) . . ?
O6 C31 C30 118.3(4) . . ?
C26 C31 C30 119.4(5) . . ?
O5 C32 H32A 109.5 . . ?
O5 C32 H32B 109.5 . . ?
O5 C32 H32C 109.5 . . ?
H32A C32 H32B 109.5 . . ?
H32A C32 H32C 109.5 . . ?
H32B C32 H32C 109.5 . . ?
O9 C33 H33A 109.5 . . ?
O9 C33 H33B 109.5 . . ?
O9 C33 H33C 109.5 . . ?
H33A C33 H33B 109.5 . . ?
H33A C33 H33C 109.5 . . ?
H33B C33 H33C 109.5 . . ?
O9 C34 C39 113.1(5) . . ?
C35 C34 O9 125.4(6) . . ?
C35 C34 C39 121.4(6) . . ?
C34 C35 H35 120.1 . . ?
C34 C35 C36 119.8(6) . . ?
C36 C35 H35 120.1 . . ?
C35 C36 H36 119.7 . . ?
C37 C36 C35 120.6(7) . . ?
C37 C36 H36 119.7 . . ?
C36 C37 H37 119.4 . . ?
C36 C37 C38 121.2(7) . . ?
C38 C37 H37 119.4 . . ?
C37 C38 C40 118.5(6) . . ?
C39 C38 C37 119.0(6) . . ?
C39 C38 C40 122.3(5) . . ?
O10 C39 C34 118.3(5) . . ?
O10 C39 C38 123.7(5) . . ?
C38 C39 C34 117.9(5) . . ?
O11 C40 C38 127.4(6) . . ?
O11 C40 H40 116.3 . . ?
C38 C40 H40 116.3 . . ?
C18 C19 H19 121.9 . . ?
C18 C19 C20 116(2) . . ?
C20 C19 H19 121.9 . . ?
C19 C20 H20 120.2 . . ?
C21 C20 C19 120(2) . . ?
C21 C20 H20 120.2 . . ?
C22 C21 H21 117.3 . . ?
C20 C21 C22 125(2) . . ?
C20 C21 H21 117.3 . . ?
C18 C19A H19A 118.2 . . ?
C18 C19A C20A 124(2) . . ?
C20A C19A H19A 118.1 . . ?
C19A C20A H20A 120.7 . . ?
C21A C20A C19A 119(2) . . ?
C21A C20A H20A 120.7 . . ?
C22 C21A H21A 120.8 . . ?
C20A C21A C22 118(2) . . ?
C20A C21A H21A 120.8 . . ?
H1WA O1W H1WB 104.6 . . ?
N1N O2N O3N 135.1(10) . 7 ?
N1N O3N O2N 106.1(10) . 7 ?
O2N N1N O4N 114.5(13) . . ?
O3N N1N O2N 118.8(13) . . ?
O3N N1N O4N 126.0(15) . . ?

loop_
_geom_bond_atom_site_label_1
_geom_bond_atom_site_label_2
_geom_bond_distance
_geom_bond_site_symmetry_2
_geom_bond_publ_flag
Ho1 Ho2 3.745(4) . ?
Ho1 Ni1 3.432(4) . ?
Ho1 Ni2 3.437(5) . ?
Ho1 Ni3 3.330(4) . ?
Ho1 O5 2.532(5) . ?
Ho1 O6 2.262(4) . ?
Ho1 O10 2.265(4) . ?
Ho1 O11 2.412(5) . ?
Ho1 O12 2.376(4) . ?
Ho1 O13 2.290(5) . ?
Ho1 O14 2.310(4) . ?
Ho1 O16 2.360(4) . ?
Ho2 Ni1 3.486(5) 2 ?
Ho2 Ni1 3.486(5) . ?
Ho2 O3 2.349(4) 2 ?
Ho2 O3 2.349(4) . ?
Ho2 O12 2.366(4) 2 ?
Ho2 O12 2.366(4) . ?
Ho2 O13 2.408(4) 2 ?
Ho2 O13 2.408(4) . ?
Ho2 O17 2.357(5) 2 ?
Ho2 O17 2.357(5) . ?
Ni1 O2 1.984(4) . ?
Ni1 O3 2.055(4) . ?
Ni1 O9 2.184(4) . ?
Ni1 O10 2.050(4) . ?
Ni1 O12 2.068(4) . ?
Ni1 N1 2.007(5) . ?
Ni2 O6 2.038(4) . ?
Ni2 O7 1.980(4) . ?
Ni2 O14 2.082(4) . ?
Ni2 O15 2.124(4) . ?
Ni2 O18 2.064(5) . ?
Ni2 N2 2.007(5) . ?
Ni3 O13 2.064(4) . ?
Ni3 O13 2.064(4) 2 ?
Ni3 O14 1.990(4) . ?
Ni3 O14 1.990(4) 2 ?
Ni3 O15 2.145(4) 2 ?
Ni3 O15 2.145(4) . ?
O1 C1 1.420(7) . ?
O1 C2 1.373(7) . ?
O2 C7 1.301(6) . ?
O2W H2WA 0.8684 . ?
O2W H2WB 0.8695 . ?
O3 C15 1.367(6) . ?
O4 C14 1.373(6) . ?
O4 C16 1.439(7) . ?
O5 C30 1.383(6) . ?
O5 C32 1.444(6) . ?
O6 C31 1.331(6) . ?
O7 C23 1.323(6) . ?
O8 C17 1.413(7) . ?
O8 C18 1.376(7) . ?
O9 C33 1.436(6) . ?
O9 C34 1.377(7) . ?
O10 C39 1.310(6) . ?
O11 C40 1.236(6) . ?
O12 H12 0.84(2) . ?
O13 H13 0.846(19) . ?
O14 H14 0.864(19) . ?
O15 H15 0.812(19) . ?
O16 H16A 0.9045 . ?
O16 H16B 0.9050 . ?
O17 H17A 0.85(2) . ?
O17 H17B 0.85(2) . ?
O18 H18A 0.84(2) . ?
O18 H18B 0.84(2) . ?
N1 C8 1.262(7) . ?
N1 C9 1.470(7) . ?
N2 C24 1.285(7) . ?
N2 C25 1.458(7) . ?
C1 H1A 0.9800 . ?
C1 H1B 0.9800 . ?
C1 H1C 0.9800 . ?
C2 C3 1.375(8) . ?
C2 C7 1.415(8) . ?
C3 H3 0.9500 . ?
C3 C4 1.401(8) . ?
C4 H4 0.9500 . ?
C4 C5 1.367(8) . ?
C5 H5 0.9500 . ?
C5 C6 1.412(8) . ?
C6 C7 1.409(8) . ?
C6 C8 1.438(8) . ?
C8 H8 0.9500 . ?
C9 H9A 0.9900 . ?
C9 H9B 0.9900 . ?
C9 C10 1.508(8) . ?
C10 C11 1.409(7) . ?
C10 C15 1.386(8) . ?
C11 H11 0.9500 . ?
C11 C12 1.366(8) . ?
C12 H12A 0.9500 . ?
C12 C13 1.378(8) . ?
C13 H13A 0.9500 . ?
C13 C14 1.393(7) . ?
C14 C15 1.392(8) . ?
C16 H16C 0.9800 . ?
C16 H16D 0.9800 . ?
C16 H16E 0.9800 . ?
C17 H17C 0.9800 . ?
C17 H17D 0.9800 . ?
C17 H17E 0.9800 . ?
C18 C23 1.420(7) . ?
C18 C19 1.388(17) . ?
C18 C19A 1.394(16) . ?
C22 C23 1.409(8) . ?
C22 C24 1.454(8) . ?
C22 C21 1.418(16) . ?
C22 C21A 1.420(16) . ?
C24 H24 0.9500 . ?
C25 H25A 0.9900 . ?
C25 H25B 0.9900 . ?
C25 C26 1.500(7) . ?
C26 C27 1.384(7) . ?
C26 C31 1.399(7) . ?
C27 H27 0.9500 . ?
C27 C28 1.361(8) . ?
C28 H28 0.9500 . ?
C28 C29 1.389(7) . ?
C29 H29 0.9500 . ?
C29 C30 1.372(7) . ?
C30 C31 1.404(7) . ?
C32 H32A 0.9800 . ?
C32 H32B 0.9800 . ?
C32 H32C 0.9800 . ?
C33 H33A 0.9800 . ?
C33 H33B 0.9800 . ?
C33 H33C 0.9800 . ?
C34 C35 1.367(8) . ?
C34 C39 1.430(8) . ?
C35 H35 0.9500 . ?
C35 C36 1.380(10) . ?
C36 H36 0.9500 . ?
C36 C37 1.364(10) . ?
C37 H37 0.9500 . ?
C37 C38 1.411(8) . ?
C38 C39 1.398(8) . ?
C38 C40 1.433(8) . ?
C40 H40 0.9500 . ?
C19 H19 0.9500 . ?
C19 C20 1.392(17) . ?
C20 H20 0.9500 . ?
C20 C21 1.362(16) . ?
C21 H21 0.9500 . ?
C19A H19A 0.9500 . ?
C19A C20A 1.402(16) . ?
C20A H20A 0.9500 . ?
C20A C21A 1.372(16) . ?
C21A H21A 0.9500 . ?
O1W H1WA 0.8673 . ?
O1W H1WB 0.8675 . ?
O2N O3N 1.662(14) 7 ?
O2N N1N 1.254(11) . ?
O3N N1N 1.221(11) . ?
O4N N1N 1.262(11) . ?

loop_
_geom_torsion_atom_site_label_1
_geom_torsion_atom_site_label_2
_geom_torsion_atom_site_label_3
_geom_torsion_atom_site_label_4
_geom_torsion
_geom_torsion_site_symmetry_1
_geom_torsion_site_symmetry_2
_geom_torsion_site_symmetry_3
_geom_torsion_site_symmetry_4
_geom_torsion_publ_flag
Ho1 O5 C30 C29 -175.7(4) . . . . ?
Ho1 O5 C30 C31 4.9(5) . . . . ?
Ho1 O6 C31 C26 172.6(4) . . . . ?
Ho1 O6 C31 C30 -6.7(6) . . . . ?
Ho1 O10 C39 C34 170.0(4) . . . . ?
Ho1 O10 C39 C38 -11.5(8) . . . . ?
Ho1 O11 C40 C38 -5.1(9) . . . . ?
Ho2 O3 C15 C10 -99.1(6) . . . . ?
Ho2 O3 C15 C14 84.0(7) . . . . ?
Ni1 O2 C7 C2 168.5(4) . . . . ?
Ni1 O2 C7 C6 -13.9(8) . . . . ?
Ni1 O3 C15 C10 56.5(6) . . . . ?
Ni1 O3 C15 C14 -120.4(5) . . . . ?
Ni1 O9 C34 C35 -159.9(6) . . . . ?
Ni1 O9 C34 C39 17.2(6) . . . . ?
Ni1 O10 C39 C34 -20.7(6) . . . . ?
Ni1 O10 C39 C38 157.9(4) . . . . ?
Ni1 N1 C8 C6 2.9(8) . . . . ?
Ni1 N1 C9 C10 52.8(5) . . . . ?
Ni2 O6 C31 C26 -42.0(6) . . . . ?
Ni2 O6 C31 C30 138.7(4) . . . . ?
Ni2 O7 C23 C18 -168.2(4) . . . . ?
Ni2 O7 C23 C22 10.4(8) . . . . ?
Ni2 N2 C24 C22 -2.2(9) . . . . ?
Ni2 N2 C25 C26 -53.2(5) . . . . ?
O1 C2 C3 C4 179.2(5) . . . . ?
O1 C2 C7 O2 -1.9(7) . . . . ?
O1 C2 C7 C6 -179.6(5) . . . . ?
O4 C14 C15 O3 -1.9(7) . . . . ?
O4 C14 C15 C10 -178.8(5) . . . . ?
O5 C30 C31 O6 0.4(7) . . . . ?
O5 C30 C31 C26 -179.0(4) . . . . ?
O8 C18 C23 O7 1.2(8) . . . . ?
O8 C18 C23 C22 -177.5(6) . . . . ?
O8 C18 C19 C20 -176(2) . . . . ?
O8 C18 C19A C20A 168(2) . . . . ?
O9 C34 C35 C36 176.2(7) . . . . ?
O9 C34 C39 O10 1.1(7) . . . . ?
O9 C34 C39 C38 -177.5(5) . . . . ?
N1 C9 C10 C11 117.2(5) . . . . ?
N1 C9 C10 C15 -62.4(6) . . . . ?
N2 C25 C26 C27 -129.1(5) . . . . ?
N2 C25 C26 C31 55.1(7) . . . . ?
C1 O1 C2 C3 -0.1(8) . . . . ?
C1 O1 C2 C7 -179.4(5) . . . . ?
C2 C3 C4 C5 0.5(8) . . . . ?
C3 C2 C7 O2 178.8(5) . . . . ?
C3 C2 C7 C6 1.0(8) . . . . ?
C3 C4 C5 C6 0.9(8) . . . . ?
C4 C5 C6 C7 -1.3(8) . . . . ?
C4 C5 C6 C8 180.0(5) . . . . ?
C5 C6 C7 O2 -177.3(5) . . . . ?
C5 C6 C7 C2 0.3(8) . . . . ?
C5 C6 C8 N1 -177.0(5) . . . . ?
C7 C2 C3 C4 -1.5(9) . . . . ?
C7 C6 C8 N1 4.4(9) . . . . ?
C8 N1 C9 C10 -122.1(5) . . . . ?
C8 C6 C7 O2 1.3(8) . . . . ?
C8 C6 C7 C2 178.9(5) . . . . ?
C9 N1 C8 C6 177.2(5) . . . . ?
C9 C10 C11 C12 -178.5(5) . . . . ?
C9 C10 C15 O3 0.9(8) . . . . ?
C9 C10 C15 C14 177.9(5) . . . . ?
C10 C11 C12 C13 0.4(9) . . . . ?
C11 C10 C15 O3 -178.7(5) . . . . ?
C11 C10 C15 C14 -1.7(8) . . . . ?
C11 C12 C13 C14 -1.1(9) . . . . ?
C12 C13 C14 O4 -179.8(5) . . . . ?
C12 C13 C14 C15 0.4(9) . . . . ?
C13 C14 C15 O3 177.9(5) . . . . ?
C13 C14 C15 C10 1.0(8) . . . . ?
C15 C10 C11 C12 1.1(8) . . . . ?
C16 O4 C14 C13 -2.5(8) . . . . ?
C16 O4 C14 C15 177.4(5) . . . . ?
C17 O8 C18 C23 175.8(6) . . . . ?
C17 O8 C18 C19 -10(3) . . . . ?
C17 O8 C18 C19A 3(4) . . . . ?
C18 C19 C20 C21 -3(7) . . . . ?
C18 C19A C20A C21A 10(7) . . . . ?
C23 C18 C19 C20 -3(6) . . . . ?
C23 C18 C19A C20A -5(6) . . . . ?
C23 C22 C24 N2 -12.1(10) . . . . ?
C23 C22 C21 C20 3(5) . . . . ?
C23 C22 C21A C20A -2(4) . . . . ?
C24 N2 C25 C26 129.4(5) . . . . ?
C24 C22 C23 O7 7.6(10) . . . . ?
C24 C22 C23 C18 -173.8(6) . . . . ?
C24 C22 C21 C20 170(2) . . . . ?
C24 C22 C21A C20A 179(2) . . . . ?
C25 N2 C24 C22 175.0(6) . . . . ?
C25 C26 C27 C28 -177.1(5) . . . . ?
C25 C26 C31 O6 -3.4(8) . . . . ?
C25 C26 C31 C30 176.0(5) . . . . ?
C26 C27 C28 C29 0.9(8) . . . . ?
C27 C26 C31 O6 -179.2(5) . . . . ?
C27 C26 C31 C30 0.1(8) . . . . ?
C27 C28 C29 C30 0.7(8) . . . . ?
C28 C29 C30 O5 178.6(5) . . . . ?
C28 C29 C30 C31 -1.9(8) . . . . ?
C29 C30 C31 O6 -179.1(5) . . . . ?
C29 C30 C31 C26 1.5(8) . . . . ?
C31 C26 C27 C28 -1.3(8) . . . . ?
C32 O5 C30 C29 4.7(7) . . . . ?
C32 O5 C30 C31 -174.8(4) . . . . ?
C33 O9 C34 C35 3.8(9) . . . . ?
C33 O9 C34 C39 -179.1(5) . . . . ?
C34 C35 C36 C37 0.9(13) . . . . ?
C35 C34 C39 O10 178.3(6) . . . . ?
C35 C34 C39 C38 -0.3(9) . . . . ?
C35 C36 C37 C38 -0.1(14) . . . . ?
C36 C37 C38 C39 -0.9(11) . . . . ?
C36 C37 C38 C40 -177.7(7) . . . . ?
C37 C38 C39 O10 -177.5(6) . . . . ?
C37 C38 C39 C34 1.1(9) . . . . ?
C37 C38 C40 O11 -174.8(6) . . . . ?
C39 C34 C35 C36 -0.7(11) . . . . ?
C39 C38 C40 O11 8.5(9) . . . . ?
C40 C38 C39 O10 -0.8(9) . . . . ?
C40 C38 C39 C34 177.7(5) . . . . ?
C19 C18 C23 O7 -173(3) . . . . ?
C19 C18 C23 C22 8(4) . . . . ?
C19 C20 C21 C22 3(6) . . . . ?
C21 C22 C23 O7 173(2) . . . . ?
C21 C22 C23 C18 -8(3) . . . . ?
C21 C22 C24 N2 -177(2) . . . . ?
C19A C18 C23 O7 175(3) . . . . ?
C19A C18 C23 C22 -4(3) . . . . ?
C19A C20A C21A C22 -7(6) . . . . ?
C21A C22 C23 O7 -172(2) . . . . ?
C21A C22 C23 C18 7(3) . . . . ?
C21A C22 C24 N2 167(2) . . . . ?
O2N O3N N1N O2N 2.7(18) 7 . . . ?
O2N O3N N1N O4N 172.1(13) 7 . . . ?
O3N O2N N1N O3N -4(2) 7 . . . ?
O3N O2N N1N O4N -174.3(11) 7 . . . ?

loop_
_platon_squeeze_void_nr
_platon_squeeze_void_average_x
_platon_squeeze_void_average_y
_platon_squeeze_void_average_z
_platon_squeeze_void_volume
_platon_squeeze_void_count_electrons
_platon_squeeze_void_content
1 0.000 0.000 -0.020 546 180 ' '
2 0.000 0.500 0.000 116 46 ' '
3 0.500 0.500 0.030 546 180 ' '
4 0.500 0.000 0.000 116 46 ' '
5 0.500 1.000 0.500 116 46 ' '
6 1.000 0.500 0.500 116 46 ' '
